data_4074005
loop_
_publ_author_name
'Popp, Friedrich'
'N\"atscher, Jennifer B.'
'Daiss, J\"urgen O.'
'Burschka, Christian'
'Tacke, Reinhold'

_publ_section_title
;
 The 2,4,6-Trimethoxyphenyl Unit as a Unique Protecting Group for Silicon
 in Synthesis and the Silylation Potential of
 (2,4,6-Trimethoxyphenyl)silanes
;
_journal_issue 24
_journal_name_full Organometallics
_journal_page_first 6014
_journal_paper_doi 10.1021/om700805p
_journal_volume 26
_journal_year 2007
_chemical_formula_sum 'C12 H20 O3 Si'
_chemical_formula_weight 240.37
_chemical_name_systematic
; 
 ? 
;
_space_group_IT_number 11
_symmetry_cell_setting monoclinic
_symmetry_space_group_name_Hall '-P 2yb'
_symmetry_space_group_name_H-M 'P 1 21/m 1'
_atom_sites_solution_hydrogens geom
_atom_sites_solution_primary direct
_atom_sites_solution_secondary difmap
_audit_creation_method SHELXL-97
_cell_angle_alpha 90.00
_cell_angle_beta 91.829(10)
_cell_angle_gamma 90.00
_cell_formula_units_Z 4
_cell_length_a 9.4546(8)
_cell_length_b 7.1925(4)
_cell_length_c 19.9374(16)
_cell_measurement_reflns_used 5000
_cell_measurement_temperature 173(2)
_cell_measurement_theta_max 25.55
_cell_measurement_theta_min 6.2
_cell_volume 1355.10(18)
_computing_cell_refinement Stoe-IPDS
_computing_data_collection Stoe-IPDS
_computing_data_reduction Stoe-IPDS
_computing_molecular_graphics Bruker-SHELXTL
_computing_publication_material Bruker-SHELXTL
_computing_structure_refinement 'SHELXL-97 (Sheldrick, 1997)'
_computing_structure_solution 'SHELXS-97 (Sheldrick, 1990)'
_diffrn_ambient_temperature 173(2)
_diffrn_measured_fraction_theta_full 0.986
_diffrn_measured_fraction_theta_max 0.986
_diffrn_measurement_device_type Stoe-IPDS
_diffrn_measurement_method Stoe-IPDS
_diffrn_radiation_monochromator graphite
_diffrn_radiation_source 'fine-focus sealed tube'
_diffrn_radiation_type MoK\a
_diffrn_radiation_wavelength 0.71073
_diffrn_reflns_av_R_equivalents 0.0346
_diffrn_reflns_av_sigmaI/netI 0.0248
_diffrn_reflns_limit_h_max 12
_diffrn_reflns_limit_h_min -12
_diffrn_reflns_limit_k_max 9
_diffrn_reflns_limit_k_min -9
_diffrn_reflns_limit_l_max 25
_diffrn_reflns_limit_l_min -25
_diffrn_reflns_number 16691
_diffrn_reflns_theta_full 27.42
_diffrn_reflns_theta_max 27.42
_diffrn_reflns_theta_min 2.16
_exptl_absorpt_coefficient_mu 0.165
_exptl_absorpt_correction_type none
_exptl_crystal_colour colorless
_exptl_crystal_density_diffrn 1.178
_exptl_crystal_density_method 'not measured'
_exptl_crystal_description blocks
_exptl_crystal_F_000 520
_exptl_crystal_size_max .5
_exptl_crystal_size_mid .3
_exptl_crystal_size_min .3
_refine_diff_density_max 0.343
_refine_diff_density_min -0.327
_refine_diff_density_rms 0.048
_refine_ls_extinction_method none
_refine_ls_goodness_of_fit_ref 1.047
_refine_ls_hydrogen_treatment mixed
_refine_ls_matrix_type full
_refine_ls_number_parameters 229
_refine_ls_number_reflns 3303
_refine_ls_number_restraints 0
_refine_ls_restrained_S_all 1.047
_refine_ls_R_factor_all 0.0626
_refine_ls_R_factor_gt 0.0425
_refine_ls_shift/su_max 0.000
_refine_ls_shift/su_mean 0.000
_refine_ls_structure_factor_coef Fsqd
_refine_ls_weighting_details 'calc w=1/[\s^2^(Fo^2^)+(0.0565P)^2^+0.5411P] where P=(Fo^2^+2Fc^2^)/3'
_refine_ls_weighting_scheme calc
_refine_ls_wR_factor_gt 0.1046
_refine_ls_wR_factor_ref 0.1162
_reflns_number_gt 2430
_reflns_number_total 3303
_reflns_threshold_expression >2sigma(I)
_cod_data_source_file om700805p-file009.cif
_cod_data_source_block pop02e
_cod_original_sg_symbol_H-M P21/m
_cod_database_code 4074005

loop_
_symmetry_equiv_pos_as_xyz
'x, y, z'
'-x, y+1/2, -z'
'-x, -y, -z'
'x, -y-1/2, z'

loop_
_atom_site_label
_atom_site_type_symbol
_atom_site_fract_x
_atom_site_fract_y
_atom_site_fract_z
_atom_site_U_iso_or_equiv
_atom_site_adp_type
_atom_site_occupancy
_atom_site_symmetry_multiplicity
_atom_site_calc_flag
_atom_site_refinement_flags
Si1 Si 0.38018(6) 0.2500 0.16893(3) 0.03212(17) Uani 1 2 d S
O1 O 0.50891(17) 0.2500 0.02673(8) 0.0449(5) Uani 1 2 d S
O2 O 0.08618(19) 0.2500 -0.10775(8) 0.0456(5) Uani 1 2 d S
O3 O 0.07697(16) 0.2500 0.13560(8) 0.0394(4) Uani 1 2 d S
C1 C 0.2927(2) 0.2500 0.08164(11) 0.0303(5) Uani 1 2 d S
C2 C 0.3638(2) 0.2500 0.02068(11) 0.0323(5) Uani 1 2 d S
C3 C 0.2937(3) 0.2500 -0.04167(11) 0.0364(5) Uani 1 2 d S
H3 H 0.3451 0.2500 -0.0818 0.044 Uiso 1 2 calc SR
C4 C 0.1462(3) 0.2500 -0.04395(11) 0.0345(5) Uani 1 2 d S
C5 C 0.0692(2) 0.2500 0.01384(11) 0.0345(5) Uani 1 2 d S
H5 H -0.0313 0.2500 0.0118 0.041 Uiso 1 2 calc SR
C6 C 0.1444(2) 0.2500 0.07546(10) 0.0301(5) Uani 1 2 d S
C7 C 0.5886(3) 0.2500 -0.03277(14) 0.0494(7) Uani 1 2 d S
H7A H 0.566(3) 0.139(3) -0.0598(12) 0.074 Uiso 1 1 d .
H7B H 0.692(4) 0.2500 -0.0149(18) 0.074 Uiso 1 2 d S
C8 C -0.0653(3) 0.2500 -0.11437(14) 0.0444(6) Uani 1 2 d S
H8A H -0.107(2) 0.135(3) -0.0930(11) 0.067 Uiso 1 1 d .
H8B H -0.083(4) 0.2500 -0.1621(18) 0.067 Uiso 1 2 d S
C9 C -0.0743(2) 0.2500 0.13482(14) 0.0398(6) Uani 1 2 d S
H9A H -0.100(3) 0.2500 0.1821(17) 0.060 Uiso 1 2 d S
H9B H -0.113(2) 0.140(3) 0.1117(11) 0.060 Uiso 1 1 d .
C10 C 0.3266(2) 0.4611(3) 0.21641(9) 0.0470(4) Uani 1 1 d .
H10A H 0.2237 0.4614 0.2208 0.070 Uiso 1 1 calc R
H10B H 0.3553 0.5728 0.1922 0.070 Uiso 1 1 calc R
H10C H 0.3728 0.4598 0.2611 0.070 Uiso 1 1 calc R
C11 C 0.5784(3) 0.2500 0.16696(13) 0.0450(6) Uani 1 2 d S
H11A H 0.615(2) 0.366(3) 0.1438(12) 0.068 Uiso 1 1 d .
H11C H 0.617(4) 0.2500 0.2131(18) 0.068 Uiso 1 2 d S
Si2 Si 0.82180(7) 0.7500 0.32488(3) 0.03349(17) Uani 1 2 d S
O21 O 0.96793(17) 0.7500 0.45663(8) 0.0390(4) Uani 1 2 d S
O22 O 0.58534(19) 0.7500 0.60569(8) 0.0455(5) Uani 1 2 d S
O23 O 0.50361(17) 0.7500 0.36489(8) 0.0420(4) Uani 1 2 d S
C21 C 0.7367(2) 0.7500 0.41021(11) 0.0321(5) Uani 1 2 d S
C22 C 0.8253(2) 0.7500 0.46881(11) 0.0318(5) Uani 1 2 d S
C23 C 0.7737(3) 0.7500 0.53318(11) 0.0360(5) Uani 1 2 d S
H23 H 0.8366 0.7500 0.5713 0.043 Uiso 1 2 calc SR
C24 C 0.6284(3) 0.7500 0.54068(11) 0.0340(5) Uani 1 2 d S
C25 C 0.5349(3) 0.7500 0.48555(11) 0.0338(5) Uani 1 2 d S
H25 H 0.4355 0.7500 0.4912 0.041 Uiso 1 2 calc SR
C26 C 0.5913(3) 0.7500 0.42130(11) 0.0323(5) Uani 1 2 d S
C27 C 1.0664(3) 0.7500 0.51276(13) 0.0434(6) Uani 1 2 d S
H27A H 1.160(4) 0.7500 0.4931(17) 0.065 Uiso 1 2 d S
H27B H 1.054(2) 0.639(3) 0.5409(11) 0.065 Uiso 1 1 d .
C28 C 0.4364(3) 0.7500 0.61652(14) 0.0452(6) Uani 1 2 d S
H28A H 0.388(2) 0.863(3) 0.5961(12) 0.068 Uiso 1 1 d .
H28B H 0.427(4) 0.7500 0.6642(18) 0.068 Uiso 1 2 d S
C29 C 0.3537(3) 0.7500 0.37298(13) 0.0409(6) Uani 1 2 d S
H29A H 0.321(2) 0.634(3) 0.3965(11) 0.061 Uiso 1 1 d .
H29B H 0.311(3) 0.7500 0.3261(17) 0.061 Uiso 1 2 d S
C30 C 0.6901(3) 0.7500 0.25296(14) 0.0622(9) Uani 1 2 d S
H30B H 0.745(4) 0.7500 0.212(2) 0.093 Uiso 1 2 d S
H30A H 0.628(3) 0.859(4) 0.2542(14) 0.093 Uiso 1 1 d .
C31 C 0.9349(2) 0.5387(3) 0.31595(10) 0.0552(5) Uani 1 1 d .
H31A H 0.9739 0.5365 0.2710 0.083 Uiso 1 1 calc R
H31B H 0.8776 0.4270 0.3225 0.083 Uiso 1 1 calc R
H31C H 1.0125 0.5420 0.3497 0.083 Uiso 1 1 calc R

loop_
_atom_site_aniso_label
_atom_site_aniso_U_11
_atom_site_aniso_U_22
_atom_site_aniso_U_33
_atom_site_aniso_U_23
_atom_site_aniso_U_13
_atom_site_aniso_U_12
Si1 0.0252(3) 0.0425(4) 0.0287(3) 0.000 0.0013(2) 0.000
O1 0.0259(8) 0.0745(13) 0.0348(8) 0.000 0.0083(7) 0.000
O2 0.0406(10) 0.0675(13) 0.0285(8) 0.000 -0.0039(7) 0.000
O3 0.0230(8) 0.0649(12) 0.0303(8) 0.000 0.0039(6) 0.000
C1 0.0267(11) 0.0352(12) 0.0291(10) 0.000 0.0032(8) 0.000
C2 0.0266(11) 0.0388(12) 0.0316(11) 0.000 0.0038(8) 0.000
C3 0.0357(12) 0.0443(13) 0.0296(11) 0.000 0.0064(9) 0.000
C4 0.0371(12) 0.0385(12) 0.0278(10) 0.000 -0.0020(9) 0.000
C5 0.0270(11) 0.0414(13) 0.0350(11) 0.000 0.0004(9) 0.000
C6 0.0279(11) 0.0356(12) 0.0269(10) 0.000 0.0032(8) 0.000
C7 0.0377(14) 0.071(2) 0.0406(14) 0.000 0.0158(11) 0.000
C8 0.0413(14) 0.0556(17) 0.0355(13) 0.000 -0.0119(11) 0.000
C9 0.0232(11) 0.0568(16) 0.0397(13) 0.000 0.0042(9) 0.000
C10 0.0415(9) 0.0589(12) 0.0401(9) -0.0101(9) -0.0056(7) 0.0063(9)
C11 0.0297(12) 0.0695(19) 0.0357(13) 0.000 -0.0013(10) 0.000
Si2 0.0349(3) 0.0388(4) 0.0271(3) 0.000 0.0060(2) 0.000
O21 0.0303(8) 0.0558(11) 0.0308(8) 0.000 0.0002(6) 0.000
O22 0.0439(10) 0.0660(13) 0.0272(8) 0.000 0.0100(7) 0.000
O23 0.0307(9) 0.0658(12) 0.0295(8) 0.000 0.0012(6) 0.000
C21 0.0356(12) 0.0307(11) 0.0303(11) 0.000 0.0037(9) 0.000
C22 0.0333(11) 0.0310(11) 0.0312(11) 0.000 0.0043(9) 0.000
C23 0.0391(13) 0.0396(13) 0.0294(11) 0.000 0.0028(9) 0.000
C24 0.0409(13) 0.0350(12) 0.0267(10) 0.000 0.0085(9) 0.000
C25 0.0334(12) 0.0357(12) 0.0326(11) 0.000 0.0062(9) 0.000
C26 0.0369(12) 0.0317(11) 0.0286(10) 0.000 0.0034(9) 0.000
C27 0.0360(13) 0.0572(17) 0.0369(13) 0.000 -0.0017(10) 0.000
C28 0.0447(15) 0.0580(17) 0.0338(13) 0.000 0.0145(11) 0.000
C29 0.0321(12) 0.0525(16) 0.0382(13) 0.000 0.0037(10) 0.000
C30 0.0443(16) 0.111(3) 0.0316(13) 0.000 0.0076(12) 0.000
C31 0.0682(13) 0.0544(12) 0.0439(10) -0.0021(9) 0.0179(9) 0.0134(10)

loop_
_atom_type_symbol
_atom_type_description
_atom_type_scat_dispersion_real
_atom_type_scat_dispersion_imag
_atom_type_scat_source
C C 0.0033 0.0016 'International Tables Vol C Tables 4.2.6.8 and 6.1.1.4'
H H 0.0000 0.0000 'International Tables Vol C Tables 4.2.6.8 and 6.1.1.4'
O O 0.0106 0.0060 'International Tables Vol C Tables 4.2.6.8 and 6.1.1.4'
Si Si 0.0817 0.0704 'International Tables Vol C Tables 4.2.6.8 and 6.1.1.4'

loop_
_geom_angle_atom_site_label_1
_geom_angle_atom_site_label_2
_geom_angle_atom_site_label_3
_geom_angle
_geom_angle_site_symmetry_1
_geom_angle_site_symmetry_3
C10 Si1 C10 108.77(13) . 4_565
C10 Si1 C11 107.32(8) . .
C10 Si1 C11 107.32(8) 4_565 .
C10 Si1 C1 110.28(7) . .
C10 Si1 C1 110.28(7) 4_565 .
C11 Si1 C1 112.72(11) . .
C2 O1 C7 118.7(2) . .
C4 O2 C8 117.78(19) . .
C6 O3 C9 118.81(18) . .
C6 C1 C2 115.3(2) . .
C6 C1 Si1 118.96(16) . .
C2 C1 Si1 125.75(16) . .
O1 C2 C3 121.66(19) . .
O1 C2 C1 115.30(19) . .
C3 C2 C1 123.0(2) . .
C2 C3 C4 118.5(2) . .
O2 C4 C5 123.9(2) . .
O2 C4 C3 114.4(2) . .
C5 C4 C3 121.7(2) . .
C4 C5 C6 117.7(2) . .
O3 C6 C5 121.88(19) . .
O3 C6 C1 114.39(18) . .
C5 C6 C1 123.7(2) . .
C30 Si2 C31 107.22(9) . .
C30 Si2 C31 107.22(9) . 4_575
C31 Si2 C31 108.71(15) . 4_575
C30 Si2 C21 113.26(12) . .
C31 Si2 C21 110.13(7) . .
C31 Si2 C21 110.13(7) 4_575 .
C22 O21 C27 118.51(19) . .
C24 O22 C28 117.8(2) . .
C26 O23 C29 118.74(18) . .
C26 C21 C22 115.4(2) . .
C26 C21 Si2 125.90(17) . .
C22 C21 Si2 118.75(17) . .
O21 C22 C23 122.6(2) . .
O21 C22 C21 114.30(19) . .
C23 C22 C21 123.2(2) . .
C24 C23 C22 118.6(2) . .
O22 C24 C23 115.3(2) . .
O22 C24 C25 123.3(2) . .
C23 C24 C25 121.5(2) . .
C24 C25 C26 118.2(2) . .
O23 C26 C21 116.12(19) . .
O23 C26 C25 120.7(2) . .
C21 C26 C25 123.2(2) . .

loop_
_geom_bond_atom_site_label_1
_geom_bond_atom_site_label_2
_geom_bond_distance
_geom_bond_site_symmetry_2
Si1 C10 1.8677(19) .
Si1 C10 1.8678(19) 4_565
Si1 C11 1.876(3) .
Si1 C1 1.903(2) .
O1 C2 1.374(3) .
O1 C7 1.425(3) .
O2 C4 1.376(3) .
O2 C8 1.434(3) .
O3 C6 1.376(3) .
O3 C9 1.430(3) .
C1 C6 1.403(3) .
C1 C2 1.407(3) .
C2 C3 1.390(3) .
C3 C4 1.394(3) .
C4 C5 1.382(3) .
C5 C6 1.400(3) .
Si2 C30 1.869(3) .
Si2 C31 1.870(2) .
Si2 C31 1.870(2) 4_575
Si2 C21 1.905(2) .
O21 C22 1.378(3) .
O21 C27 1.432(3) .
O22 C24 1.371(3) .
O22 C28 1.431(3) .
O23 C26 1.376(3) .
O23 C29 1.432(3) .
C21 C26 1.399(3) .
C21 C22 1.416(3) .
C22 C23 1.387(3) .
C23 C24 1.387(3) .
C24 C25 1.388(3) .
C25 C26 1.403(3) .

loop_
_geom_torsion_atom_site_label_1
_geom_torsion_atom_site_label_2
_geom_torsion_atom_site_label_3
_geom_torsion_atom_site_label_4
_geom_torsion
_geom_torsion_site_symmetry_1
C10 Si1 C1 C6 -60.07(7) .
C10 Si1 C1 C6 60.07(7) 4_565
C11 Si1 C1 C6 180.0 .
C10 Si1 C1 C2 119.93(7) .
C10 Si1 C1 C2 -119.93(7) 4_565
C11 Si1 C1 C2 0.0 .
C7 O1 C2 C3 0.0 .
C7 O1 C2 C1 180.0 .
C6 C1 C2 O1 180.0 .
Si1 C1 C2 O1 0.0 .
C6 C1 C2 C3 0.0 .
Si1 C1 C2 C3 180.0 .
O1 C2 C3 C4 180.0 .
C1 C2 C3 C4 0.0 .
C8 O2 C4 C5 0.0 .
C8 O2 C4 C3 180.0 .
C2 C3 C4 O2 180.0 .
C2 C3 C4 C5 0.0 .
O2 C4 C5 C6 180.0 .
C3 C4 C5 C6 0.0 .
C9 O3 C6 C5 0.0 .
C9 O3 C6 C1 180.0 .
C4 C5 C6 O3 180.0 .
C4 C5 C6 C1 0.0 .
C2 C1 C6 O3 180.0 .
Si1 C1 C6 O3 0.0 .
C2 C1 C6 C5 0.0 .
Si1 C1 C6 C5 180.0 .
C30 Si2 C21 C26 0.0 .
C31 Si2 C21 C26 -120.06(9) .
C31 Si2 C21 C26 120.06(9) 4_575
C30 Si2 C21 C22 180.0 .
C31 Si2 C21 C22 59.94(9) .
C31 Si2 C21 C22 -59.94(9) 4_575
C27 O21 C22 C23 0.0 .
C27 O21 C22 C21 180.0 .
C26 C21 C22 O21 180.0 .
Si2 C21 C22 O21 0.0 .
C26 C21 C22 C23 0.0 .
Si2 C21 C22 C23 180.0 .
O21 C22 C23 C24 180.0 .
C21 C22 C23 C24 0.0 .
C28 O22 C24 C23 180.0 .
C28 O22 C24 C25 0.0 .
C22 C23 C24 O22 180.0 .
C22 C23 C24 C25 0.0 .
O22 C24 C25 C26 180.0 .
C23 C24 C25 C26 0.0 .
C29 O23 C26 C21 180.0 .
C29 O23 C26 C25 0.0 .
C22 C21 C26 O23 180.0 .
Si2 C21 C26 O23 0.0 .
C22 C21 C26 C25 0.0 .
Si2 C21 C26 C25 180.0 .
C24 C25 C26 O23 180.0 .
C24 C25 C26 C21 0.0 .
